data_4101326
loop_
_publ_author_name
'Jabri, Amir'
'Temple, Claire'
'Crewdson, Patrick'
'Gambarotta, Sandro'
'Korobkov, Ilia'
'Duchateau, Robbert'

_publ_section_title
;
 Role of the metal oxidation state in the SNS-Cr catalyst for ethylene
 trimerization: isolation of di- and trivalent cationic intermediates.
;
_journal_issue 28
_journal_name_full 'Journal of the American Chemical Society'
_journal_page_first 9238
_journal_page_last 9247
_journal_paper_doi 10.1021/ja0623717
_journal_volume 128
_journal_year 2006
_chemical_formula_sum 'C16 H30 Al3 Cl12 Cr N S2'
_chemical_formula_weight 858.87
_chemical_name_systematic
; 
 ? 
;
_space_group_IT_number 2
_symmetry_cell_setting triclinic
_symmetry_space_group_name_Hall '-P 1'
_symmetry_space_group_name_H-M 'P -1'
_atom_sites_solution_hydrogens geom
_atom_sites_solution_primary direct
_atom_sites_solution_secondary difmap
_audit_creation_method SHELXL-97
_cell_angle_alpha 83.573(10)
_cell_angle_beta 81.026(10)
_cell_angle_gamma 67.885(9)
_cell_formula_units_Z 2
_cell_length_a 9.467(5)
_cell_length_b 11.999(7)
_cell_length_c 17.895(10)
_cell_measurement_reflns_used 321
_cell_measurement_temperature 207(2)
_cell_measurement_theta_max 21.99
_cell_measurement_theta_min 2.22
_cell_volume 1857.1(18)
_computing_cell_refinement 'SMART, Bruker (2000)'
_computing_data_collection 'SMART, Bruker (2000)'
_computing_data_reduction 'XPREP, Bruker (2000)'
_computing_molecular_graphics 'SHELXTL, Bruker (2000)'
_computing_publication_material 'SHELXTL, Bruker (2000)'
_computing_structure_refinement 'SHELXL-97 (Sheldrick, 1997)'
_computing_structure_solution 'SHELXS-97 (Sheldrick, 1990)'
_diffrn_ambient_temperature 207(2)
_diffrn_measured_fraction_theta_full 0.902
_diffrn_measured_fraction_theta_max 0.902
_diffrn_measurement_device_type 'CCD area detector'
_diffrn_measurement_method 'phi and omega scans'
_diffrn_radiation_monochromator graphite
_diffrn_radiation_source 'fine-focus sealed tube'
_diffrn_radiation_type MoK\a
_diffrn_radiation_wavelength 0.71073
_diffrn_reflns_av_R_equivalents 0.0695
_diffrn_reflns_av_sigmaI/netI 0.0902
_diffrn_reflns_limit_h_max 9
_diffrn_reflns_limit_h_min -9
_diffrn_reflns_limit_k_max 12
_diffrn_reflns_limit_k_min -12
_diffrn_reflns_limit_l_max 18
_diffrn_reflns_limit_l_min -18
_diffrn_reflns_number 11635
_diffrn_reflns_theta_full 21.97
_diffrn_reflns_theta_max 21.97
_diffrn_reflns_theta_min 2.39
_diffrn_standards_decay_% <1
_exptl_absorpt_coefficient_mu 1.367
_exptl_absorpt_correction_T_max 0.8754
_exptl_absorpt_correction_T_min 0.8213
_exptl_absorpt_correction_type multi-scan
_exptl_absorpt_process_details 'SADABS, Bruker (2000)'
_exptl_crystal_colour green
_exptl_crystal_density_diffrn 1.536
_exptl_crystal_density_meas ?
_exptl_crystal_density_method 'not measured'
_exptl_crystal_description block
_exptl_crystal_F_000 864
_exptl_crystal_size_max 0.15
_exptl_crystal_size_mid 0.15
_exptl_crystal_size_min 0.10
_refine_diff_density_max 0.767
_refine_diff_density_min -0.467
_refine_diff_density_rms 0.108
_refine_ls_extinction_method none
_refine_ls_goodness_of_fit_ref 1.069
_refine_ls_hydrogen_treatment constr
_refine_ls_matrix_type full
_refine_ls_number_parameters 397
_refine_ls_number_reflns 4087
_refine_ls_number_restraints 183
_refine_ls_restrained_S_all 1.057
_refine_ls_R_factor_all 0.1278
_refine_ls_R_factor_gt 0.0969
_refine_ls_shift/su_max 0.001
_refine_ls_shift/su_mean 0.001
_refine_ls_structure_factor_coef Fsqd
_refine_ls_weighting_details 'calc w=1/[\s^2^(Fo^2^)+(0.0966P)^2^+14.5049P] where P=(Fo^2^+2Fc^2^)/3'
_refine_ls_weighting_scheme calc
_refine_ls_wR_factor_gt 0.2271
_refine_ls_wR_factor_ref 0.2477
_reflns_number_gt 2922
_reflns_number_total 4087
_reflns_threshold_expression >2sigma(I)
_cod_data_source_file ja0623717si20060406_014712.cif
_cod_data_source_block sg2924
_cod_depositor_comments
;
The following automatic conversions were performed:
'_symmetry_cell_setting' value 'Triclinic' changed to 'triclinic'
according to '/home/saulius/struct/CIF-dictionaries/cif_core.dic'
dictionary named 'cif_core.dic' version 2.4.1 from 2010-06-29.

Automatic conversion script
Id: cif_fix_enum 1527 2010-12-29 10:47:43Z saulius 

The following automatic conversions were performed:

'_exptl_crystal_density_meas' value 'n/a' was changed to '?' - the
value is perceived as not measured.

Automatic conversion script
Id: cif_fix_values 3008 2015-01-20 13:52:24Z robertas 
;
_cod_original_sg_symbol_H-M P-1
_cod_database_code 4101326

loop_
_symmetry_equiv_pos_as_xyz
'x, y, z'
'-x, -y, -z'

loop_
_atom_site_label
_atom_site_type_symbol
_atom_site_fract_x
_atom_site_fract_y
_atom_site_fract_z
_atom_site_U_iso_or_equiv
_atom_site_adp_type
_atom_site_occupancy
_atom_site_symmetry_multiplicity
_atom_site_calc_flag
_atom_site_refinement_flags
_atom_site_disorder_assembly
_atom_site_disorder_group
Cr1 Cr 0.2791(2) 0.30491(17) 0.21763(9) 0.0440(6) Uani 1 1 d . . .
Al1 Al -0.0070(4) 0.3061(3) 0.1265(2) 0.0476(9) Uani 1 1 d U . .
Cl1 Cl 0.0139(3) 0.3020(3) 0.24864(17) 0.0550(8) Uani 1 1 d U . .
Cl2 Cl 0.2359(3) 0.2947(2) 0.08985(14) 0.0434(7) Uani 1 1 d U . .
Cl3 Cl 0.5165(3) 0.3051(3) 0.18649(16) 0.0476(8) Uani 1 1 d . . .
Cl4 Cl -0.0288(5) 0.1494(4) 0.0987(3) 0.0893(13) Uani 1 1 d U . .
Cl5 Cl -0.1596(5) 0.4721(4) 0.0897(3) 0.0951(13) Uani 1 1 d U . .
N1 N 0.2799(15) 0.3144(11) 0.3317(6) 0.071(3) Uani 1 1 d . . .
S1 S 0.3635(3) 0.0871(3) 0.24608(16) 0.0474(8) Uani 1 1 d . . .
S2 S 0.1539(4) 0.5259(3) 0.21815(18) 0.0522(9) Uani 1 1 d . . .
C1 C 0.304(3) 0.2040(19) 0.3750(9) 0.130(8) Uani 1 1 d U . .
H1A H 0.3509 0.2084 0.4192 0.156 Uiso 1 1 calc R . .
H1B H 0.2024 0.2019 0.3942 0.156 Uiso 1 1 calc R . .
C2 C 0.394(2) 0.0894(16) 0.3442(7) 0.093(5) Uani 1 1 d U . .
H2A H 0.3656 0.0263 0.3750 0.112 Uiso 1 1 calc R . .
H2B H 0.5029 0.0718 0.3464 0.112 Uiso 1 1 calc R . .
C3 C 0.191(3) 0.4259(18) 0.3621(9) 0.116(6) Uani 1 1 d U . .
H3A H 0.2337 0.4301 0.4077 0.139 Uiso 1 1 calc R . .
H3B H 0.0874 0.4252 0.3788 0.139 Uiso 1 1 calc R . .
C4 C 0.175(3) 0.5306(18) 0.3188(9) 0.116(7) Uani 1 1 d U . .
H4A H 0.2643 0.5517 0.3209 0.139 Uiso 1 1 calc R . .
H4B H 0.0839 0.5952 0.3414 0.139 Uiso 1 1 calc R . .
C5 C 0.5604(13) 0.0075(10) 0.2067(7) 0.052(3) Uani 1 1 d U . .
H5 H 0.6263 0.0492 0.2182 0.063 Uiso 1 1 calc R . .
C6 C 0.6184(14) -0.1232(12) 0.2408(8) 0.063(3) Uani 1 1 d U . .
H6A H 0.5454 -0.1611 0.2354 0.076 Uiso 1 1 calc R . .
H6B H 0.6236 -0.1226 0.2950 0.076 Uiso 1 1 calc R . .
C7 C 0.7769(15) -0.1972(13) 0.2020(10) 0.081(4) Uani 1 1 d U . .
H7A H 0.8522 -0.1653 0.2130 0.097 Uiso 1 1 calc R . .
H7B H 0.8067 -0.2808 0.2228 0.097 Uiso 1 1 calc R . .
C8 C 0.7806(15) -0.1951(12) 0.1172(10) 0.078(4) Uani 1 1 d U . .
H8A H 0.7151 -0.2363 0.1060 0.093 Uiso 1 1 calc R . .
H8B H 0.8859 -0.2394 0.0947 0.093 Uiso 1 1 calc R . .
C9 C 0.7254(15) -0.0658(11) 0.0805(9) 0.072(4) Uani 1 1 d U . .
H9A H 0.7986 -0.0278 0.0850 0.086 Uiso 1 1 calc R . .
H9B H 0.7197 -0.0682 0.0265 0.086 Uiso 1 1 calc R . .
C10 C 0.5657(13) 0.0083(10) 0.1202(7) 0.049(3) Uani 1 1 d U . .
H10A H 0.5354 0.0918 0.0992 0.059 Uiso 1 1 calc R . .
H10B H 0.4907 -0.0240 0.1094 0.059 Uiso 1 1 calc R . .
C11 C 0.2820(12) 0.6025(10) 0.1685(6) 0.042(2) Uani 1 1 d U . .
H11 H 0.3865 0.5613 0.1835 0.051 Uiso 1 1 calc R . .
C12 C 0.2209(15) 0.7352(11) 0.1879(7) 0.057(3) Uani 1 1 d U . .
H12A H 0.1153 0.7746 0.1755 0.068 Uiso 1 1 calc R . .
H12B H 0.2188 0.7396 0.2424 0.068 Uiso 1 1 calc R . .
C13 C 0.3170(15) 0.7999(11) 0.1457(7) 0.058(3) Uani 1 1 d U . .
H13A H 0.4196 0.7660 0.1622 0.070 Uiso 1 1 calc R . .
H13B H 0.2716 0.8849 0.1575 0.070 Uiso 1 1 calc R . .
C14 C 0.3320(17) 0.7910(11) 0.0597(8) 0.069(3) Uani 1 1 d U . .
H14A H 0.2321 0.8359 0.0417 0.083 Uiso 1 1 calc R . .
H14B H 0.4050 0.8274 0.0342 0.083 Uiso 1 1 calc R . .
C15 C 0.3874(15) 0.6594(11) 0.0394(7) 0.058(3) Uani 1 1 d U . .
H15A H 0.3852 0.6565 -0.0148 0.070 Uiso 1 1 calc R . .
H15B H 0.4939 0.6178 0.0500 0.070 Uiso 1 1 calc R . .
C16 C 0.2872(12) 0.5949(10) 0.0845(6) 0.042(2) Uani 1 1 d U . .
H16A H 0.3285 0.5101 0.0722 0.050 Uiso 1 1 calc R . .
H16B H 0.1829 0.6315 0.0704 0.050 Uiso 1 1 calc R . .
Al2 Al 0.3571(10) 0.5410(8) 0.5856(4) 0.069(2) Uani 0.50 1 d PDU A -1
Cl6 Cl 0.3843(10) 0.7007(7) 0.6036(5) 0.089(2) Uani 0.50 1 d PDU A -1
Cl7 Cl 0.1417(9) 0.5705(10) 0.5481(5) 0.099(3) Uani 0.50 1 d PDU A -1
Cl8 Cl 0.4163(17) 0.4105(12) 0.6741(8) 0.147(5) Uani 0.50 1 d PDU A -1
Cl9 Cl 0.5342(9) 0.4584(6) 0.4843(5) 0.089(2) Uani 0.50 1 d PDU A -1
Al3 Al 0.5749(8) 0.5946(7) 0.3942(4) 0.0547(18) Uani 0.50 1 d PDU A -1
Cl10 Cl 0.6325(9) 0.5061(11) 0.2925(5) 0.108(4) Uani 0.50 1 d PDU A -1
Cl11 Cl 0.3626(8) 0.7412(7) 0.3921(4) 0.082(2) Uani 0.50 1 d PDU A -1
Cl12 Cl 0.7563(9) 0.6357(8) 0.4242(4) 0.086(2) Uani 0.50 1 d PDU A -1
Al4 Al 0.1471(13) 1.0267(11) 0.5747(7) 0.087(3) Uani 0.50 1 d PDU B -2
Cl13 Cl 0.049(4) 0.9726(19) 0.6770(11) 0.290(13) Uani 0.50 1 d PDU B -2
Cl14 Cl 0.3492(9) 0.8998(8) 0.5206(6) 0.110(3) Uani 0.50 1 d PDU B -2
Cl15 Cl 0.1661(11) 1.1945(8) 0.5776(5) 0.096(3) Uani 0.50 1 d PDU B -2
Cl16 Cl -0.0263(9) 1.0678(10) 0.4927(8) 0.169(6) Uani 0.50 1 d PDU B -2
Al5 Al -0.0529(14) 0.9287(11) 0.4310(6) 0.097(3) Uani 0.50 1 d PDU B -2
Cl17 Cl -0.2929(11) 0.9718(9) 0.4496(6) 0.116(4) Uani 0.50 1 d PDU B -2
Cl18 Cl 0.0664(11) 0.7549(9) 0.4771(8) 0.143(4) Uani 0.50 1 d PDU B -2
Cl19 Cl 0.013(4) 0.9675(18) 0.3144(10) 0.271(12) Uani 0.50 1 d PDU B -2

loop_
_atom_site_aniso_label
_atom_site_aniso_U_11
_atom_site_aniso_U_22
_atom_site_aniso_U_33
_atom_site_aniso_U_23
_atom_site_aniso_U_13
_atom_site_aniso_U_12
Cr1 0.0516(12) 0.0566(12) 0.0286(10) -0.0061(8) -0.0017(8) -0.0255(9)
Al1 0.048(2) 0.044(2) 0.057(2) -0.0040(17) -0.0160(17) -0.0196(17)
Cl1 0.0523(18) 0.066(2) 0.0494(18) -0.0033(14) 0.0006(14) -0.0269(15)
Cl2 0.0560(17) 0.0539(17) 0.0281(14) -0.0048(12) -0.0095(12) -0.0263(14)
Cl3 0.0482(17) 0.0531(18) 0.0480(17) -0.0073(13) -0.0017(13) -0.0262(14)
Cl4 0.094(3) 0.082(3) 0.112(3) -0.024(2) -0.010(2) -0.052(2)
Cl5 0.094(3) 0.079(3) 0.100(3) 0.000(2) -0.038(2) -0.009(2)
N1 0.109(9) 0.083(9) 0.030(6) -0.016(6) 0.006(6) -0.048(7)
S1 0.0546(18) 0.0526(18) 0.0402(17) 0.0100(13) -0.0104(14) -0.0273(15)
S2 0.0577(19) 0.0510(19) 0.0504(19) -0.0225(15) 0.0214(15) -0.0283(16)
C1 0.181(19) 0.137(15) 0.033(9) 0.003(9) -0.046(10) -0.004(13)
C2 0.145(15) 0.113(12) 0.030(8) 0.021(7) -0.029(8) -0.056(10)
C3 0.159(17) 0.119(14) 0.052(10) -0.036(9) 0.011(11) -0.031(14)
C4 0.213(19) 0.122(13) 0.049(9) -0.052(8) 0.030(11) -0.106(14)
C5 0.043(6) 0.048(6) 0.067(6) 0.010(5) -0.019(5) -0.017(5)
C6 0.060(7) 0.066(7) 0.069(7) 0.020(6) -0.037(6) -0.026(6)
C7 0.050(7) 0.056(8) 0.131(9) 0.023(8) -0.040(7) -0.008(5)
C8 0.043(7) 0.048(7) 0.124(9) 0.006(7) -0.002(7) -0.003(5)
C9 0.052(7) 0.051(7) 0.098(9) 0.003(6) 0.014(6) -0.014(6)
C10 0.049(6) 0.029(6) 0.062(6) 0.010(5) 0.000(5) -0.013(4)
C11 0.039(6) 0.047(6) 0.047(5) -0.009(5) -0.002(5) -0.022(5)
C12 0.063(8) 0.056(7) 0.057(7) -0.030(6) 0.018(6) -0.032(6)
C13 0.065(8) 0.045(7) 0.073(7) 0.000(6) -0.009(6) -0.031(6)
C14 0.087(9) 0.053(6) 0.071(7) 0.017(6) -0.019(7) -0.033(7)
C15 0.063(8) 0.059(7) 0.056(7) 0.003(5) -0.005(6) -0.027(6)
C16 0.036(6) 0.042(6) 0.043(6) -0.003(5) -0.009(5) -0.008(5)
Al2 0.082(5) 0.092(6) 0.048(4) 0.005(4) -0.008(4) -0.052(5)
Cl6 0.112(6) 0.095(5) 0.081(5) -0.002(4) -0.039(5) -0.051(5)
Cl7 0.081(5) 0.165(9) 0.077(5) -0.031(5) 0.000(4) -0.071(5)
Cl8 0.204(13) 0.145(10) 0.119(9) 0.079(8) -0.053(8) -0.104(10)
Cl9 0.080(5) 0.049(5) 0.116(6) 0.009(4) 0.009(4) -0.011(4)
Al3 0.044(4) 0.078(5) 0.038(4) -0.011(4) -0.007(3) -0.016(4)
Cl10 0.059(5) 0.170(10) 0.087(5) -0.076(6) 0.001(4) -0.018(5)
Cl11 0.068(4) 0.084(5) 0.063(5) 0.008(4) 0.005(3) 0.000(4)
Cl12 0.089(5) 0.140(7) 0.057(4) -0.001(4) -0.019(4) -0.072(5)
Al4 0.098(8) 0.109(8) 0.076(7) 0.002(5) -0.018(6) -0.062(7)
Cl13 0.52(4) 0.165(19) 0.177(14) -0.010(14) 0.154(14) -0.19(2)
Cl14 0.073(5) 0.096(6) 0.164(9) 0.017(6) -0.056(5) -0.027(4)
Cl15 0.130(7) 0.109(6) 0.084(6) 0.004(5) -0.038(5) -0.076(5)
Cl16 0.063(5) 0.155(8) 0.287(12) -0.174(9) -0.070(7) 0.025(5)
Al5 0.125(8) 0.123(8) 0.085(7) -0.053(6) 0.037(7) -0.099(7)
Cl17 0.106(6) 0.127(8) 0.149(8) 0.073(7) -0.088(6) -0.076(6)
Cl18 0.072(6) 0.128(7) 0.231(13) -0.066(8) -0.017(7) -0.024(5)
Cl19 0.51(3) 0.182(17) 0.142(8) -0.098(9) 0.182(15) -0.21(2)

loop_
_atom_type_symbol
_atom_type_description
_atom_type_scat_dispersion_real
_atom_type_scat_dispersion_imag
_atom_type_scat_source
C C 0.0033 0.0016 'International Tables Vol C Tables 4.2.6.8 and 6.1.1.4'
H H 0.0000 0.0000 'International Tables Vol C Tables 4.2.6.8 and 6.1.1.4'
N N 0.0061 0.0033 'International Tables Vol C Tables 4.2.6.8 and 6.1.1.4'
Al Al 0.0645 0.0514 'International Tables Vol C Tables 4.2.6.8 and 6.1.1.4'
S S 0.1246 0.1234 'International Tables Vol C Tables 4.2.6.8 and 6.1.1.4'
Cl Cl 0.1484 0.1585 'International Tables Vol C Tables 4.2.6.8 and 6.1.1.4'
Cr Cr 0.3209 0.6236 'International Tables Vol C Tables 4.2.6.8 and 6.1.1.4'

loop_
_geom_angle_atom_site_label_1
_geom_angle_atom_site_label_2
_geom_angle_atom_site_label_3
_geom_angle
N1 Cr1 Cl3 94.0(4)
N1 Cr1 Cl2 170.6(4)
Cl3 Cr1 Cl2 95.41(12)
N1 Cr1 S1 85.0(3)
Cl3 Cr1 S1 94.54(12)
Cl2 Cr1 S1 94.49(11)
N1 Cr1 S2 84.4(4)
Cl3 Cr1 S2 95.01(12)
Cl2 Cr1 S2 94.56(12)
S1 Cr1 S2 166.16(12)
N1 Cr1 Cl1 87.7(4)
Cl3 Cr1 Cl1 178.20(13)
Cl2 Cr1 Cl1 82.89(11)
S1 Cr1 Cl1 85.00(11)
S2 Cr1 Cl1 85.75(12)
Cl5 Al1 Cl4 118.7(2)
Cl5 Al1 Cl1 111.2(2)
Cl4 Al1 Cl1 111.7(2)
Cl5 Al1 Cl2 109.9(2)
Cl4 Al1 Cl2 108.9(2)
Cl1 Al1 Cl2 93.36(16)
Al1 Cl1 Cr1 90.91(14)
Al1 Cl2 Cr1 92.57(14)
C3 N1 C1 122.0(13)
C3 N1 Cr1 116.1(11)
C1 N1 Cr1 114.8(9)
C5 S1 C2 99.1(7)
C5 S1 Cr1 112.8(4)
C2 S1 Cr1 96.5(6)
C4 S2 C11 102.2(7)
C4 S2 Cr1 93.9(6)
C11 S2 Cr1 111.8(4)
C2 C1 N1 122.5(15)
C1 C2 S1 111.6(11)
N1 C3 C4 120.0(15)
C3 C4 S2 115.3(12)
C6 C5 C10 110.1(10)
C6 C5 S1 110.3(9)
C10 C5 S1 108.2(7)
C5 C6 C7 111.6(11)
C8 C7 C6 112.4(11)
C7 C8 C9 112.4(13)
C10 C9 C8 109.7(11)
C5 C10 C9 113.3(10)
C16 C11 C12 109.6(10)
C16 C11 S2 107.7(7)
C12 C11 S2 110.7(7)
C13 C12 C11 111.6(9)
C12 C13 C14 112.0(10)
C15 C14 C13 110.9(10)
C16 C15 C14 111.4(10)
C15 C16 C11 110.9(9)
Cl8 Al2 Cl6 113.2(6)
Cl8 Al2 Cl7 114.8(6)
Cl6 Al2 Cl7 113.2(5)
Cl8 Al2 Cl9 104.3(6)
Cl6 Al2 Cl9 106.3(5)
Cl7 Al2 Cl9 103.8(4)
Al3 Cl9 Al2 114.5(4)
Cl10 Al3 Cl11 109.9(4)
Cl10 Al3 Cl12 113.3(5)
Cl11 Al3 Cl12 115.3(5)
Cl10 Al3 Cl9 104.6(5)
Cl11 Al3 Cl9 106.5(4)
Cl12 Al3 Cl9 106.3(4)
Cl13 Al4 Cl15 112.7(9)
Cl13 Al4 Cl14 117.9(9)
Cl15 Al4 Cl14 112.1(6)
Cl13 Al4 Cl16 106.2(11)
Cl15 Al4 Cl16 101.9(6)
Cl14 Al4 Cl16 104.2(6)
Al5 Cl16 Al4 123.5(6)
Cl17 Al5 Cl18 111.5(6)
Cl17 Al5 Cl19 109.2(11)
Cl18 Al5 Cl19 116.9(9)
Cl17 Al5 Cl16 102.0(6)
Cl18 Al5 Cl16 110.8(7)
Cl19 Al5 Cl16 105.2(8)

loop_
_geom_bond_atom_site_label_1
_geom_bond_atom_site_label_2
_geom_bond_distance
Cr1 N1 2.058(10)
Cr1 Cl3 2.229(3)
Cr1 Cl2 2.409(3)
Cr1 S1 2.447(4)
Cr1 S2 2.464(4)
Cr1 Cl1 2.498(4)
Al1 Cl5 2.080(5)
Al1 Cl4 2.088(5)
Al1 Cl1 2.218(5)
Al1 Cl2 2.247(5)
N1 C3 1.40(2)
N1 C1 1.42(2)
S1 C5 1.812(12)
S1 C2 1.828(13)
S2 C4 1.851(16)
S2 C11 1.850(11)
C1 C2 1.44(2)
C3 C4 1.37(2)
C5 C6 1.541(17)
C5 C10 1.539(17)
C6 C7 1.53(2)
C7 C8 1.51(2)
C8 C9 1.543(18)
C9 C10 1.542(16)
C11 C16 1.508(15)
C11 C12 1.535(15)
C12 C13 1.479(16)
C13 C14 1.536(18)
C14 C15 1.531(18)
C15 C16 1.525(16)
Al2 Cl8 2.083(11)
Al2 Cl6 2.093(11)
Al2 Cl7 2.135(11)
Al2 Cl9 2.298(11)
Cl9 Al3 2.259(10)
Al3 Cl10 2.104(10)
Al3 Cl11 2.117(10)
Al3 Cl12 2.113(9)
Al4 Cl13 2.071(15)
Al4 Cl15 2.094(13)
Al4 Cl14 2.115(14)
Al4 Cl16 2.253(13)
Cl16 Al5 2.210(11)
Al5 Cl17 2.112(13)
Al5 Cl18 2.107(15)
Al5 Cl19 2.135(15)

loop_
_geom_torsion_atom_site_label_1
_geom_torsion_atom_site_label_2
_geom_torsion_atom_site_label_3
_geom_torsion_atom_site_label_4
_geom_torsion
Cl5 Al1 Cl1 Cr1 -108.8(2)
Cl4 Al1 Cl1 Cr1 116.0(2)
Cl2 Al1 Cl1 Cr1 4.05(15)
N1 Cr1 Cl1 Al1 175.9(4)
Cl3 Cr1 Cl1 Al1 -24(5)
Cl2 Cr1 Cl1 Al1 -3.80(14)
S1 Cr1 Cl1 Al1 -98.97(14)
S2 Cr1 Cl1 Al1 91.34(15)
Cl5 Al1 Cl2 Cr1 109.8(2)
Cl4 Al1 Cl2 Cr1 -118.6(2)
Cl1 Al1 Cl2 Cr1 -4.20(15)
N1 Cr1 Cl2 Al1 2(2)
Cl3 Cr1 Cl2 Al1 -176.87(14)
S1 Cr1 Cl2 Al1 88.14(14)
S2 Cr1 Cl2 Al1 -81.38(14)
Cl1 Cr1 Cl2 Al1 3.75(14)
Cl3 Cr1 N1 C3 106.4(13)
Cl2 Cr1 N1 C3 -72(3)
S1 Cr1 N1 C3 -159.4(13)
S2 Cr1 N1 C3 11.7(13)
Cl1 Cr1 N1 C3 -74.2(13)
Cl3 Cr1 N1 C1 -102.3(13)
Cl2 Cr1 N1 C1 79(3)
S1 Cr1 N1 C1 -8.1(13)
S2 Cr1 N1 C1 163.0(14)
Cl1 Cr1 N1 C1 77.1(13)
N1 Cr1 S1 C5 -110.8(6)
Cl3 Cr1 S1 C5 -17.2(5)
Cl2 Cr1 S1 C5 78.6(5)
S2 Cr1 S1 C5 -150.8(6)
Cl1 Cr1 S1 C5 161.0(4)
N1 Cr1 S1 C2 -8.1(7)
Cl3 Cr1 S1 C2 85.5(6)
Cl2 Cr1 S1 C2 -178.7(6)
S2 Cr1 S1 C2 -48.0(8)
Cl1 Cr1 S1 C2 -96.2(6)
N1 Cr1 S2 C4 5.1(7)
Cl3 Cr1 S2 C4 -88.4(7)
Cl2 Cr1 S2 C4 175.8(7)
S1 Cr1 S2 C4 45.1(9)
Cl1 Cr1 S2 C4 93.3(7)
N1 Cr1 S2 C11 109.9(5)
Cl3 Cr1 S2 C11 16.4(4)
Cl2 Cr1 S2 C11 -79.4(4)
S1 Cr1 S2 C11 149.9(6)
Cl1 Cr1 S2 C11 -161.9(4)
C3 N1 C1 C2 179.3(19)
Cr1 N1 C1 C2 30(3)
N1 C1 C2 S1 -38(3)
C5 S1 C2 C1 138.0(16)
Cr1 S1 C2 C1 23.6(16)
C1 N1 C3 C4 178(2)
Cr1 N1 C3 C4 -33(3)
N1 C3 C4 S2 39(3)
C11 S2 C4 C3 -136.3(17)
Cr1 S2 C4 C3 -22.9(19)
C2 S1 C5 C6 66.3(10)
Cr1 S1 C5 C6 167.3(7)
C2 S1 C5 C10 -173.2(9)
Cr1 S1 C5 C10 -72.1(8)
C10 C5 C6 C7 53.7(14)
S1 C5 C6 C7 173.1(9)
C5 C6 C7 C8 -55.0(16)
C6 C7 C8 C9 55.3(16)
C7 C8 C9 C10 -53.7(16)
C6 C5 C10 C9 -54.7(13)
S1 C5 C10 C9 -175.3(8)
C8 C9 C10 C5 54.2(15)
C4 S2 C11 C16 174.9(10)
Cr1 S2 C11 C16 75.6(8)
C4 S2 C11 C12 -65.2(11)
Cr1 S2 C11 C12 -164.5(7)
C16 C11 C12 C13 -58.3(13)
S2 C11 C12 C13 -177.0(9)
C11 C12 C13 C14 56.0(15)
C12 C13 C14 C15 -53.2(15)
C13 C14 C15 C16 52.8(15)
C14 C15 C16 C11 -56.4(13)
C12 C11 C16 C15 57.9(12)
S2 C11 C16 C15 178.4(8)
Cl8 Al2 Cl9 Al3 -155.3(6)
Cl6 Al2 Cl9 Al3 -35.4(6)
Cl7 Al2 Cl9 Al3 84.2(6)
Al2 Cl9 Al3 Cl10 -149.6(5)
Al2 Cl9 Al3 Cl11 -33.3(6)
Al2 Cl9 Al3 Cl12 90.2(6)
Cl13 Al4 Cl16 Al5 -82.6(11)
Cl15 Al4 Cl16 Al5 159.3(8)
Cl14 Al4 Cl16 Al5 42.6(11)
Al4 Cl16 Al5 Cl17 131.6(8)
Al4 Cl16 Al5 Cl18 12.8(11)
Al4 Cl16 Al5 Cl19 -114.4(13)
